data_7705851
loop_
_publ_author_name
'Hood, Thomas M.'
'Chaplin, Adrian B.'

_publ_section_title
;
 Reactions of Rh(PNP) pincer complexes with terminal alkynes: homocoupling
 through a ring or not at all.
;
_journal_issue 46
_journal_name_full 'Dalton transactions (Cambridge, England : 2003)'
_journal_page_first 16649
_journal_page_last 16652
_journal_paper_doi 10.1039/d0dt03550e
_journal_volume 49
_journal_year 2020
_chemical_formula_moiety 'C66 H118 N2 P4 Rh2, 2(C32 H12 B F24), C7 H8'
_chemical_formula_sum 'C137 H150 B2 F48 N2 P4 Rh2'
_chemical_formula_weight 3087.90
_chemical_melting_point ?
_space_group_crystal_system triclinic
_space_group_IT_number 2
_space_group_name_Hall '-P 1'
_space_group_name_H-M_alt 'P -1'
_atom_sites_solution_hydrogens geom
_atom_sites_solution_primary dual
_atom_sites_solution_secondary difmap
_audit_creation_date 2020-07-23
_audit_creation_method
;
Olex2 1.2
(compiled 2018.05.29 svn.r3510 for OlexSys, GUI svn.r5506)
;
_audit_update_record
;
2020-08-27 deposited with the CCDC.	2020-11-03 downloaded from the CCDC.
;
_cell_angle_alpha 114.303(2)
_cell_angle_beta 91.2650(19)
_cell_angle_gamma 97.9770(18)
_cell_formula_units_Z 1
_cell_length_a 15.3009(4)
_cell_length_b 15.9126(3)
_cell_length_c 16.7557(4)
_cell_measurement_reflns_used 21993
_cell_measurement_temperature 150(2)
_cell_measurement_theta_max 73.4740
_cell_measurement_theta_min 2.8950
_cell_volume 3667.92(16)
_computing_cell_refinement 'CrysAlisPro 1.171.40.82a (Rigaku OD, 2020)'
_computing_data_collection 'CrysAlisPro 1.171.40.82a (Rigaku OD, 2020)'
_computing_data_reduction 'CrysAlisPro 1.171.40.82a (Rigaku OD, 2020)'
_computing_molecular_graphics 'Olex2 (Dolomanov et al., 2009)'
_computing_publication_material 'Olex2 (Dolomanov et al., 2009)'
_computing_structure_refinement 'ShelXL (Sheldrick, 2015)'
_computing_structure_solution 'ShelXT (Sheldrick, 2015)'
_diffrn_ambient_environment N~2~
_diffrn_ambient_temperature 150(2)
_diffrn_detector 'CCD plate'
_diffrn_detector_area_resol_mean 5.3046
_diffrn_detector_type AtlasS2
_diffrn_measured_fraction_theta_full 0.998
_diffrn_measured_fraction_theta_max 0.998
_diffrn_measurement_details
;
List of Runs (angles in degrees, time in seconds):

  # Type    Start    End  Width  t~exp~   \w     \q     \k     \f   Frames
#--------------------------------------------------------------------------
  1  \w    -92.00  -2.00   1.00    7.50    --  -41.82 125.00-180.00   90
  2  \w   -116.00 -17.00   1.00    7.50    --  -41.82 -37.00  30.00   99
  3  \w   -116.00 -17.00   1.00    7.50    --  -41.82 -37.00 120.00   99
  4  \w     23.00  98.00   1.00    7.50    --   41.82-125.00-180.00   75
  5  \w    -33.00  66.00   1.00    7.50    --   41.82 -37.00 -90.00   99
  6  \w     39.00 118.00   1.00    7.50    --   41.82-155.00  42.00   79
  7  \w     81.00 178.00   1.00   30.00    --  107.00  45.00-120.00   97
  8  \w     94.00 178.00   1.00   30.00    --  107.00 125.00  60.00   84
  9  \w     34.00 133.00   1.00   30.00    --  107.00 -45.00 -60.00   99
 10  \w     34.00 118.00   1.00   30.00    --  107.00-125.00 -30.00   84
 11  \w     34.00 118.00   1.00   30.00    --  107.00-125.00 -60.00   84
 12  \w     24.00 110.00   1.00   30.00    --  107.00 -94.00 -30.00   86
 13  \w     78.00 178.00   1.00   30.00    --  107.00  61.00-180.00  100
 14  \w     34.00 118.00   1.00   30.00    --  107.00-125.00 120.00   84
 15  \w     31.00 140.00   1.00   30.00    --  107.00 -77.00   0.00  109
 16  \w     94.00 178.00   1.00   30.00    --  107.00 125.00   0.00   84
 17  \w     81.00 178.00   1.00   30.00    --  107.00  45.00 150.00   97
 18  \w     81.00 178.00   1.00   30.00    --  107.00  45.00 -60.00   97
 19  \w     34.00 118.00   1.00   30.00    --  107.00-125.00 -90.00   84
 20  \w     34.00 118.00   1.00   30.00    --  107.00-125.00  30.00   84
 21  \w     81.00 178.00   1.00   30.00    --  107.00  45.00-180.00   97
 22  \w     34.00 118.00   1.00   30.00    --  107.00-125.00-180.00   84
 23  \w     35.00 136.00   1.00   30.00    --  107.00 -61.00 -30.00  101
 24  \w     34.00 118.00   1.00   30.00    --  107.00-125.00-120.00   84
 25  \w     34.00 118.00   1.00   30.00    --  107.00-125.00  60.00   84
 26  \w     94.00 178.00   1.00   30.00    --  107.00 125.00-150.00   84
 27  \w     81.00 178.00   1.00   30.00    --  107.00  45.00-150.00   97
 28  \w     35.00 136.00   1.00   30.00    --  107.00 -61.00  90.00  101
 29  \w   -114.00 -14.00   1.00    7.50    --  -41.82 -57.00   0.00  100
 30  \w   -118.00  -9.00   1.00    7.50    --  -41.82 -77.00 -60.00  109
 31  \w      1.00  83.00   1.00    7.50    --   41.82 -99.00  90.00   82
 32  \w      9.00 118.00   1.00    7.50    --   41.82  77.00 -60.00  109
 33  \w      9.00 118.00   1.00    7.50    --   41.82  77.00-150.00  109
;
_diffrn_measurement_device 'four-circle diffractometer'
_diffrn_measurement_device_type 'SuperNova, Dual, Cu at home/near, AtlasS2'
_diffrn_measurement_method '\w scans'
_diffrn_orient_matrix_type 'CrysAlisPro convention (1999,Acta A55,543-557)'
_diffrn_orient_matrix_UB_11 0.0828336000
_diffrn_orient_matrix_UB_12 -0.0070404000
_diffrn_orient_matrix_UB_13 0.0493948000
_diffrn_orient_matrix_UB_21 -0.0289270000
_diffrn_orient_matrix_UB_22 0.0680379000
_diffrn_orient_matrix_UB_23 0.0875190000
_diffrn_orient_matrix_UB_31 -0.0521385000
_diffrn_orient_matrix_UB_32 -0.0831311000
_diffrn_orient_matrix_UB_33 0.0125241000
_diffrn_radiation_monochromator mirror
_diffrn_radiation_probe x-ray
_diffrn_radiation_type CuK\a
_diffrn_radiation_wavelength 1.54184
_diffrn_reflns_av_R_equivalents 0.0873
_diffrn_reflns_av_unetI/netI 0.0661
_diffrn_reflns_Laue_measured_fraction_full 0.998
_diffrn_reflns_Laue_measured_fraction_max 0.998
_diffrn_reflns_limit_h_max 18
_diffrn_reflns_limit_h_min -18
_diffrn_reflns_limit_k_max 16
_diffrn_reflns_limit_k_min -19
_diffrn_reflns_limit_l_max 20
_diffrn_reflns_limit_l_min -19
_diffrn_reflns_number 66659
_diffrn_reflns_point_group_measured_fraction_full 0.998
_diffrn_reflns_point_group_measured_fraction_max 0.998
_diffrn_reflns_theta_full 70.068
_diffrn_reflns_theta_max 70.068
_diffrn_reflns_theta_min 6.402
_diffrn_source 'micro-focus sealed X-ray tube'
_diffrn_source_type 'SuperNova (Cu) X-ray Source'
_exptl_absorpt_coefficient_mu 3.186
_exptl_absorpt_correction_T_max 1.000
_exptl_absorpt_correction_T_min 0.288
_exptl_absorpt_correction_type gaussian
_exptl_absorpt_process_details
;
CrysAlisPro 1.171.40.82a (Rigaku Oxford Diffraction, 2020)
Numerical absorption correction based on gaussian integration over
a multifaceted crystal model
Empirical absorption correction using spherical harmonics,
implemented in SCALE3 ABSPACK scaling algorithm.
;
_exptl_crystal_colour yellow
_exptl_crystal_colour_primary yellow
_exptl_crystal_density_diffrn 1.398
_exptl_crystal_density_meas ?
_exptl_crystal_description plate
_exptl_crystal_F_000 1578
_exptl_crystal_recrystallization_method 'Crystals grown from toluene/Et2O/pentane at 293 K'
_exptl_crystal_size_max 0.416
_exptl_crystal_size_mid 0.179
_exptl_crystal_size_min 0.036
_refine_diff_density_max 1.264
_refine_diff_density_min -0.618
_refine_diff_density_rms 0.101
_refine_ls_extinction_method none
_refine_ls_goodness_of_fit_ref 1.037
_refine_ls_hydrogen_treatment constr
_refine_ls_matrix_type full
_refine_ls_number_parameters 954
_refine_ls_number_reflns 13931
_refine_ls_number_restraints 636
_refine_ls_restrained_S_all 1.120
_refine_ls_R_factor_all 0.0798
_refine_ls_R_factor_gt 0.0613
_refine_ls_shift/su_max 0.002
_refine_ls_shift/su_mean 0.000
_refine_ls_structure_factor_coef Fsqd
_refine_ls_weighting_details 'w=1/[\s^2^(Fo^2^)+(0.1057P)^2^+2.2322P] where P=(Fo^2^+2Fc^2^)/3'
_refine_ls_weighting_scheme calc
_refine_ls_wR_factor_gt 0.1628
_refine_ls_wR_factor_ref 0.1781
_reflns_Friedel_coverage 0.000
_reflns_number_gt 10941
_reflns_number_total 13931
_reflns_threshold_expression 'I > 2\s(I)'
_cod_data_source_file d0dt03550e2.cif
_cod_data_source_block 0480abc19s
_cod_depositor_comments
;
The following automatic conversions were performed:

data item '_chemical_melting_point' value 'not measured' was changed
to '?' -- the value is undefined or not given.

data item '_exptl_crystal_density_meas' value 'not measured' was
changed to '?' -- the value is perceived as not measured.

Automatic conversion script
Id: cif_fix_values 7556 2019-12-06 15:28:31Z antanas 
;
_cod_original_cell_volume 3667.91(15)
_cod_database_code 7705851
_shelx_shelxl_version_number 2014/7
_shelx_space_group_comment
;
The symmetry employed for this shelxl refinement is uniquely defined
by the following loop, which should always be used as a source of
symmetry information in preference to the above space-group names.
They are only intended as comments.
;
_olex2_refinement_description
;
1. Fixed Uiso
 At 1.2 times of:
  All C(H) groups, All C(H,H) groups, All C(H,H,H,H) groups
 At 1.5 times of:
  All C(H,H,H) groups
2. Restrained distances
 C118-C117 \\sim C318-C117 \\sim C319-C318 \\sim C119-C118 \\sim C319-C120
\\sim C120-C119
 with sigma of 0.01
 C215-F7 \\sim C215-F8 \\sim C215-F9 \\sim C215-F7A \\sim C215-F8A \\sim
C215-F9A
 with sigma of 0.01
 F7-F8 \\sim F8-F9 \\sim F9-F7 \\sim F7A-F8A \\sim F8A-F9A \\sim F9A-F7A
 with sigma of 0.01
 C211-F7 \\sim C211-F8 \\sim C211-F9 \\sim C211-F7A \\sim C211-F8A \\sim
C211-F9A
 with sigma of 0.01
 C216-F10 \\sim C216-F11 \\sim C216-F12 \\sim C216-F10A \\sim C216-F11A \\sim
C216-F12A
 with sigma of 0.01
 F10-F11 \\sim F11-F12 \\sim F12-F10 \\sim F10A-F11A \\sim F11A-F12A \\sim
F12A-F10A
 with sigma of 0.01
 C213-F10 \\sim C213-F11 \\sim C213-F12 \\sim C213-F10A \\sim C213-F11A \\sim
C213-F12A
 with sigma of 0.01
 C223-F13 \\sim C223-F14 \\sim C223-F15 \\sim C223-F13A \\sim C223-F14A \\sim
C223-F15A
 with sigma of 0.01
 F13-F14 \\sim F14-F15 \\sim F15-F13 \\sim F13A-F14A \\sim F14A-F15A \\sim
F15A-F13A
 with sigma of 0.01
 C219-F13 \\sim C219-F14 \\sim C219-F15 \\sim C219-F13A \\sim C219-F14A \\sim
C219-F15A
 with sigma of 0.01
3. Uiso/Uaniso restraints and constraints
C117 \\sim C118 \\sim C318 \\sim C119 \\sim C319 \\sim C120 \\sim C96 \\sim C90
\\sim C95 \\sim C94 \\sim C93 \\sim C92 \\sim C91 \\sim F1 \\sim F2 \\sim F3
\\sim F4 \\sim F5 \\sim F6 \\sim F7 \\sim F7A \\sim F8 \\sim F8A \\sim F9 \\sim
F9A \\sim F10 \\sim F10A \\sim F11 \\sim F11A \\sim F12 \\sim F12A \\sim F13
\\sim F13A \\sim F14 \\sim F14A \\sim F15 \\sim F15A \\sim F16 \\sim F17 \\sim
F18 \\sim F19 \\sim F20 \\sim F21 \\sim F22 \\sim F23 \\sim F24: within 2A with
sigma of 0.01 and sigma for terminal atoms of 0.014
Uanis(C117) \\sim Ueq, Uanis(C118) \\sim Ueq, Uanis(C318) \\sim Ueq,
Uanis(C119) \\sim Ueq, Uanis(C319) \\sim Ueq, Uanis(C120) \\sim Ueq, Uanis(C96)
\\sim Ueq, Uanis(C90) \\sim Ueq, Uanis(C95) \\sim Ueq, Uanis(C94) \\sim Ueq,
Uanis(C93) \\sim Ueq, Uanis(C92) \\sim Ueq, Uanis(C91) \\sim Ueq, Uanis(F1)
\\sim Ueq, Uanis(F2) \\sim Ueq, Uanis(F3) \\sim Ueq, Uanis(F4) \\sim Ueq,
Uanis(F5) \\sim Ueq, Uanis(F6) \\sim Ueq, Uanis(F7) \\sim Ueq, Uanis(F7A) \\sim
Ueq, Uanis(F8) \\sim Ueq, Uanis(F8A) \\sim Ueq, Uanis(F9) \\sim Ueq, Uanis(F9A)
\\sim Ueq, Uanis(F10) \\sim Ueq, Uanis(F10A) \\sim Ueq, Uanis(F11) \\sim Ueq,
Uanis(F11A) \\sim Ueq, Uanis(F12) \\sim Ueq, Uanis(F12A) \\sim Ueq, Uanis(F13)
\\sim Ueq, Uanis(F13A) \\sim Ueq, Uanis(F14) \\sim Ueq, Uanis(F14A) \\sim Ueq,
Uanis(F15) \\sim Ueq, Uanis(F15A) \\sim Ueq, Uanis(F16) \\sim Ueq, Uanis(F17)
\\sim Ueq, Uanis(F18) \\sim Ueq, Uanis(F19) \\sim Ueq, Uanis(F20) \\sim Ueq,
Uanis(F21) \\sim Ueq, Uanis(F22) \\sim Ueq, Uanis(F23) \\sim Ueq, Uanis(F24)
\\sim Ueq: with sigma of 0.007 and sigma for terminal atoms of 0.014
Uanis(F11) = Uanis(F11A)
Uanis(F12A) = Uanis(F12)
Uanis(F10) = Uanis(F10A)
Uanis(F7A) = Uanis(F7)
Uanis(F8) = Uanis(F8A)
Uanis(F9A) = Uanis(F9)
Uanis(F14A) = Uanis(F14)
Uanis(F15) = Uanis(F15A)
Uanis(F13A) = Uanis(F13)
4. Others
 Sof(H11U)=Sof(H11V)=Sof(H12C)=Sof(H12D)=Sof(C318)=Sof(H31A)=Sof(H31B)=
 Sof(C319)=Sof(H31C)=Sof(H31D)=1-FVAR(1)
 Sof(H11S)=Sof(H11T)=Sof(C118)=Sof(H11W)=Sof(H11X)=Sof(C119)=Sof(H11Y)=Sof(H)=
 Sof(H12A)=Sof(H12B)=FVAR(1)
 Sof(F10A)=Sof(F11A)=Sof(F12A)=1-FVAR(2)
 Sof(F10)=Sof(F11)=Sof(F12)=FVAR(2)
 Sof(F7A)=Sof(F8A)=Sof(F9A)=1-FVAR(3)
 Sof(F7)=Sof(F8)=Sof(F9)=FVAR(3)
 Sof(F13A)=Sof(F14A)=Sof(F15A)=1-FVAR(4)
 Sof(F13)=Sof(F14)=Sof(F15)=FVAR(4)
 Fixed Sof: C93(0.5) H93(0.5) C92(0.5) H92(0.5) C91(0.5) H91(0.5) C90(0.5)
 C95(0.5) H95(0.5) C94(0.5) H94(0.5) C96(0.5) H96A(0.5) H96B(0.5) H96C(0.5)
5.a Ternary CH refined with riding coordinates:
 C4(H4), C5(H5)
5.b Secondary CH2 refined with riding coordinates:
 C6(H6A,H6B), C7(H7A,H7B), C107(H10A,H10B), C108(H10C,H10D), C117(H11S,H11T),
 C117(H11U,H11V), C118(H11W,H11X), C119(H11Y,H), C120(H12A,H12B), C120(H12C,
 H12D), C121(H12E,H12F), C122(H12G,H12H), C123(H12I,H12J), C124(H12K,H12L),
 C125(H12M,H12N), C126(H12O,H12P), C127(H12Q,H12R), C128(H12S,H12T), C129(H12U,
 H12V), C130(H13A,H13B), C318(H31A,H31B), C319(H31C,H31D)
5.c Aromatic/amide H refined with riding coordinates:
 C103(H103), C104(H104), C105(H105), C202(H202), C204(H204), C206(H206),
 C210(H210), C212(H212), C214(H214), C218(H218), C220(H220), C222(H222),
 C226(H226), C228(H228), C230(H230), C93(H93), C92(H92), C91(H91), C95(H95),
 C94(H94)
5.d Fitted hexagon refined as free rotating group:
 C93(C92,C91,C90,C95,C94)
5.e Idealised Me refined as rotating group:
 C110(H11A,H11B,H11C), C111(H11D,H11E,H11F), C112(H11G,H11H,H11I), C114(H11J,
 H11K,H11L), C115(H11M,H11N,H11O), C116(H11P,H11Q,H11R), C96(H96A,H96B,H96C)
;
_olex2_submission_special_instructions 'No special instructions were received'
_oxdiff_exptl_absorpt_empirical_details
;
Empirical correction (ABSPACK) includes:
- Absorption correction using spherical harmonics
- Frame scaling
;
_oxdiff_exptl_absorpt_empirical_full_max 25.683
_oxdiff_exptl_absorpt_empirical_full_min 0.481

loop_
_space_group_symop_operation_xyz
'x, y, z'
'-x, -y, -z'

loop_
_atom_site_label
_atom_site_type_symbol
_atom_site_fract_x
_atom_site_fract_y
_atom_site_fract_z
_atom_site_U_iso_or_equiv
_atom_site_adp_type
_atom_site_occupancy
_atom_site_site_symmetry_order
_atom_site_calc_flag
_atom_site_refinement_flags_posn
_atom_site_refinement_flags_adp
_atom_site_refinement_flags_occupancy
_atom_site_disorder_assembly
_atom_site_disorder_group
Rh1 Rh 0.36477(2) 0.13840(2) 0.14885(2) 0.03169(11) Uani 1 1 d . . . . .
P2 P 0.43807(7) 0.26962(8) 0.26127(7) 0.0397(2) Uani 1 1 d . . . . .
P3 P 0.24178(7) 0.02264(7) 0.07321(7) 0.0338(2) Uani 1 1 d . . . . .
N101 N 0.2680(2) 0.2267(3) 0.1739(2) 0.0368(7) Uani 1 1 d . . . . .
C4 C 0.4635(3) 0.0441(3) 0.1167(3) 0.0351(8) Uani 1 1 d . . . . .
H4 H 0.5040 0.0569 0.1694 0.042 Uiso 1 1 calc R . . . .
C5 C 0.4834(3) 0.1117(3) 0.0845(3) 0.0381(9) Uani 1 1 d . . . . .
H5 H 0.5359 0.1594 0.1183 0.046 Uiso 1 1 calc R . . . .
C6 C 0.4748(3) 0.0958(3) -0.0107(3) 0.0384(9) Uani 1 1 d . . . . .
H6A H 0.4682 0.1551 -0.0144 0.046 Uiso 1 1 calc R . . . .
H6B H 0.4210 0.0497 -0.0410 0.046 Uiso 1 1 calc R . . . .
C7 C 0.4427(3) -0.0592(3) 0.0575(3) 0.0379(9) Uani 1 1 d . . . . .
H7A H 0.3937 -0.0706 0.0129 0.046 Uiso 1 1 calc R . . . .
H7B H 0.4229 -0.0940 0.0929 0.046 Uiso 1 1 calc R . . . .
C102 C 0.2939(3) 0.3196(3) 0.2023(3) 0.0471(11) Uani 1 1 d . . . . .
C103 C 0.2332(4) 0.3769(4) 0.2048(4) 0.0592(13) Uani 1 1 d . . . . .
H103 H 0.2525 0.4419 0.2230 0.071 Uiso 1 1 calc R . . . .
C104 C 0.1452(4) 0.3405(4) 0.1813(4) 0.0651(15) Uani 1 1 d . . . . .
H104 H 0.1034 0.3793 0.1809 0.078 Uiso 1 1 calc R . . . .
C105 C 0.1186(4) 0.2473(4) 0.1583(3) 0.0553(13) Uani 1 1 d . . . . .
H105 H 0.0575 0.2213 0.1446 0.066 Uiso 1 1 calc R . . . .
C106 C 0.1806(3) 0.1910(3) 0.1551(3) 0.0418(10) Uani 1 1 d . . . . .
C107 C 0.3900(4) 0.3559(4) 0.2338(4) 0.0547(12) Uani 1 1 d . . . . .
H10A H 0.3960 0.4161 0.2864 0.066 Uiso 1 1 calc R . . . .
H10B H 0.4221 0.3667 0.1873 0.066 Uiso 1 1 calc R . . . .
C108 C 0.1571(3) 0.0898(3) 0.1356(3) 0.0422(10) Uani 1 1 d . . . . .
H10C H 0.0988 0.0645 0.1010 0.051 Uiso 1 1 calc R . . . .
H10D H 0.1522 0.0828 0.1914 0.051 Uiso 1 1 calc R . . . .
C109 C 0.4028(3) 0.2830(4) 0.3718(3) 0.0528(12) Uani 1 1 d . . . . .
C110 C 0.3014(4) 0.2709(5) 0.3705(3) 0.0604(14) Uani 1 1 d . . . . .
H11A H 0.2801 0.3190 0.3566 0.091 Uiso 1 1 calc GR . . . .
H11B H 0.2838 0.2770 0.4283 0.091 Uiso 1 1 calc GR . . . .
H11C H 0.2757 0.2089 0.3257 0.091 Uiso 1 1 calc GR . . . .
C111 C 0.4328(4) 0.2072(5) 0.3935(4) 0.0678(16) Uani 1 1 d . . . . .
H11D H 0.4115 0.1459 0.3454 0.102 Uiso 1 1 calc GR . . . .
H11E H 0.4086 0.2094 0.4479 0.102 Uiso 1 1 calc GR . . . .
H11F H 0.4976 0.2173 0.4013 0.102 Uiso 1 1 calc GR . . . .
C112 C 0.4403(5) 0.3817(5) 0.4431(4) 0.0775(19) Uani 1 1 d . . . . .
H11G H 0.5051 0.3894 0.4494 0.116 Uiso 1 1 calc GR . . . .
H11H H 0.4172 0.3892 0.4993 0.116 Uiso 1 1 calc GR . . . .
H11I H 0.4224 0.4290 0.4257 0.116 Uiso 1 1 calc GR . . . .
C113 C 0.1965(3) -0.0212(4) -0.0438(3) 0.0455(10) Uani 1 1 d . . . . .
C114 C 0.2040(5) 0.0629(5) -0.0668(4) 0.0709(18) Uani 1 1 d . . . . .
H11J H 0.1626 0.1040 -0.0344 0.106 Uiso 1 1 calc GR . . . .
H11K H 0.1894 0.0413 -0.1301 0.106 Uiso 1 1 calc GR . . . .
H11L H 0.2646 0.0974 -0.0506 0.106 Uiso 1 1 calc GR . . . .
C115 C 0.2513(3) -0.0902(3) -0.1041(3) 0.0462(10) Uani 1 1 d . . . . .
H11M H 0.3133 -0.0600 -0.0957 0.069 Uiso 1 1 calc GR . . . .
H11N H 0.2285 -0.1105 -0.1654 0.069 Uiso 1 1 calc GR . . . .
H11O H 0.2476 -0.1445 -0.0900 0.069 Uiso 1 1 calc GR . . . .
C116 C 0.1017(4) -0.0712(6) -0.0587(4) 0.078(2) Uani 1 1 d . . . . .
H11P H 0.0986 -0.1218 -0.0393 0.117 Uiso 1 1 calc GR . . . .
H11Q H 0.0818 -0.0973 -0.1214 0.117 Uiso 1 1 calc GR . . . .
H11R H 0.0635 -0.0269 -0.0250 0.117 Uiso 1 1 calc GR . . . .
C117 C 0.5563(4) 0.3203(5) 0.2757(4) 0.0612(13) Uani 1 1 d D U . . .
H11S H 0.5773 0.2967 0.2161 0.073 Uiso 0.548(9) 1 calc R . P A 1
H11T H 0.5582 0.3884 0.2949 0.073 Uiso 0.548(9) 1 calc R . P A 1
H11U H 0.5706 0.3388 0.2272 0.073 Uiso 0.452(9) 1 calc R . P A 2
H11V H 0.5686 0.3771 0.3317 0.073 Uiso 0.452(9) 1 calc R . P A 2
C118 C 0.6270(5) 0.3103(6) 0.3346(6) 0.0500(19) Uani 0.548(9) 1 d D U P A 1
H11W H 0.6085 0.3300 0.3951 0.060 Uiso 0.548(9) 1 calc R . P A 1
H11X H 0.6834 0.3505 0.3368 0.060 Uiso 0.548(9) 1 calc R . P A 1
C119 C 0.6398(6) 0.2076(6) 0.2973(6) 0.053(2) Uani 0.548(9) 1 d D U P A 1
H11Y H 0.6546 0.1869 0.2356 0.063 Uiso 0.548(9) 1 calc R . P A 1
H H 0.5843 0.1679 0.2983 0.063 Uiso 0.548(9) 1 calc R . P A 1
C120 C 0.7179(5) 0.1969(5) 0.3552(5) 0.0807(17) Uani 1 1 d D U . . .
H12A H 0.7765 0.2220 0.3430 0.097 Uiso 0.548(9) 1 calc R . P A 1
H12B H 0.7108 0.2291 0.4187 0.097 Uiso 0.548(9) 1 calc R . P A 1
H12C H 0.7632 0.2072 0.3174 0.097 Uiso 0.452(9) 1 calc R . P A 2
H12D H 0.7501 0.2200 0.4140 0.097 Uiso 0.452(9) 1 calc R . P A 2
C121 C 0.7075(4) 0.0938(6) 0.3258(4) 0.0707(17) Uani 1 1 d . . . . .
H12E H 0.7654 0.0779 0.3374 0.085 Uiso 1 1 calc R . . . .
H12F H 0.6923 0.0635 0.2614 0.085 Uiso 1 1 calc R . . . .
C122 C 0.6386(5) 0.0523(7) 0.3682(5) 0.086(2) Uani 1 1 d . . . . .
H12G H 0.6586 0.0737 0.4311 0.103 Uiso 1 1 calc R . . . .
H12H H 0.5826 0.0760 0.3653 0.103 Uiso 1 1 calc R . . . .
C123 C 0.6206(5) -0.0531(6) 0.3257(5) 0.084(2) Uani 1 1 d . . . . .
H12I H 0.6780 -0.0762 0.3201 0.101 Uiso 1 1 calc R . . . .
H12J H 0.5922 -0.0738 0.2656 0.101 Uiso 1 1 calc R . . . .
C124 C 0.5617(5) -0.0985(7) 0.3749(6) 0.090(2) Uani 1 1 d . . . . .
H12K H 0.5580 -0.1672 0.3444 0.108 Uiso 1 1 calc R . . . .
H12L H 0.5902 -0.0782 0.4349 0.108 Uiso 1 1 calc R . . . .
C125 C 0.4680(4) -0.0754(6) 0.3819(5) 0.082(2) Uani 1 1 d . . . . .
H12M H 0.4715 -0.0068 0.4124 0.098 Uiso 1 1 calc R . . . .
H12N H 0.4365 -0.1033 0.4184 0.098 Uiso 1 1 calc R . . . .
C126 C 0.4141(4) -0.1105(6) 0.2931(5) 0.0709(17) Uani 1 1 d . . . . .
H12O H 0.4342 -0.0695 0.2637 0.085 Uiso 1 1 calc R . . . .
H12P H 0.4245 -0.1744 0.2553 0.085 Uiso 1 1 calc R . . . .
C127 C 0.3150(4) -0.1118(5) 0.3039(5) 0.0708(18) Uani 1 1 d . . . . .
H12Q H 0.3052 -0.0493 0.3464 0.085 Uiso 1 1 calc R . . . .
H12R H 0.2937 -0.1575 0.3280 0.085 Uiso 1 1 calc R . . . .
C128 C 0.2614(4) -0.1379(5) 0.2158(5) 0.0668(17) Uani 1 1 d . . . . .
H12S H 0.1994 -0.1634 0.2188 0.080 Uiso 1 1 calc R . . . .
H12T H 0.2866 -0.1872 0.1683 0.080 Uiso 1 1 calc R . . . .
C129 C 0.2628(3) -0.0527(4) 0.1939(3) 0.0472(11) Uani 1 1 d . . . . .
H12U H 0.2279 -0.0086 0.2354 0.057 Uiso 1 1 calc R . . . .
H12V H 0.3246 -0.0202 0.2023 0.057 Uiso 1 1 calc R . . . .
C130 C 0.2253(3) -0.0790(4) 0.1004(3) 0.0455(10) Uani 1 1 d . . . . .
H13A H 0.1612 -0.1035 0.0940 0.055 Uiso 1 1 calc R . . . .
H13B H 0.2549 -0.1290 0.0588 0.055 Uiso 1 1 calc R . . . .
C318 C 0.6168(7) 0.2474(8) 0.2764(7) 0.057(2) Uani 0.452(9) 1 d D U P A 2
H31A H 0.5796 0.1852 0.2570 0.068 Uiso 0.452(9) 1 calc R . P A 2
H31B H 0.6616 0.2425 0.2336 0.068 Uiso 0.452(9) 1 calc R . P A 2
C319 C 0.6645(8) 0.2743(8) 0.3677(7) 0.059(2) Uani 0.452(9) 1 d D U P A 2
H31C H 0.7039 0.3354 0.3878 0.071 Uiso 0.452(9) 1 calc R . P A 2
H31D H 0.6211 0.2782 0.4115 0.071 Uiso 0.452(9) 1 calc R . P A 2
F1 F 1.2818(3) 0.2861(3) 0.5882(3) 0.0889(12) Uani 1 1 d . U . . .
F2 F 1.3129(4) 0.3278(5) 0.7236(4) 0.128(2) Uani 1 1 d . U . . .
F3 F 1.3608(3) 0.4149(4) 0.6616(4) 0.1159(18) Uani 1 1 d . U . . .
F4 F 1.0883(3) 0.6678(2) 0.8613(3) 0.0810(11) Uani 1 1 d . U . . .
F5 F 1.1483(4) 0.6865(2) 0.7568(3) 0.0926(14) Uani 1 1 d . U . . .
F6 F 1.2277(3) 0.6800(3) 0.8587(4) 0.1063(16) Uani 1 1 d . U . . .
F7 F 1.1049(4) 0.1737(5) 0.8320(4) 0.0841(15) Uani 0.668(5) 1 d D U P B 1
F7A F 1.0209(8) 0.2015(10) 0.9618(6) 0.0841(15) Uani 0.332(5) 1 d D U P B 2
F8 F 0.9944(4) 0.1242(4) 0.8761(5) 0.0901(16) Uani 0.668(5) 1 d D U P B 1
F8A F 1.1256(4) 0.2344(8) 0.8970(10) 0.0901(16) Uani 0.332(5) 1 d D U P B 2
F9 F 1.0817(6) 0.2420(5) 0.9638(4) 0.118(2) Uani 0.668(5) 1 d D U P B 1
F9A F 1.0273(10) 0.1174(5) 0.8292(7) 0.118(2) Uani 0.332(5) 1 d D U P B 2
F10 F 0.8863(5) 0.4806(5) 1.0551(3) 0.0982(18) Uani 0.733(8) 1 d D U P C 1
F10A F 0.7667(7) 0.4476(13) 0.9408(8) 0.0982(18) Uani 0.267(8) 1 d D U P C 2
F11 F 0.7670(4) 0.4117(6) 0.9767(6) 0.141(3) Uani 0.733(8) 1 d D U P C 1
F11A F 0.8858(11) 0.5366(5) 1.0009(13) 0.141(3) Uani 0.267(8) 1 d D U P C 2
F12 F 0.8425(6) 0.5256(4) 0.9629(4) 0.1043(18) Uani 0.733(8) 1 d D U P C 1
F12A F 0.8347(13) 0.4333(12) 1.0432(7) 0.1043(18) Uani 0.267(8) 1 d D U P C 2
F13 F 1.0857(3) 0.1766(3) 0.3506(2) 0.0699(12) Uani 0.841(5) 1 d D U P D 1
F13A F 0.9373(8) 0.1125(17) 0.2752(7) 0.0699(12) Uani 0.159(5) 1 d D U P D 2
F14 F 0.9603(4) 0.1918(4) 0.3113(3) 0.0946(15) Uani 0.841(5) 1 d D U P D 1
F14A F 1.0568(14) 0.0788(15) 0.3074(11) 0.0946(15) Uani 0.159(5) 1 d D U P D 2
F15 F 0.9932(4) 0.0571(4) 0.2737(3) 0.111(2) Uani 0.841(5) 1 d D U P D 1
F15A F 1.0425(16) 0.2197(9) 0.3481(9) 0.111(2) Uani 0.159(5) 1 d D U P D 2
F16 F 0.8703(3) -0.1076(2) 0.4445(3) 0.0928(14) Uani 1 1 d . U . . .
F17 F 0.8572(3) -0.0347(2) 0.5804(3) 0.0757(10) Uani 1 1 d . U . . .
F18 F 0.7575(2) -0.0403(3) 0.4881(3) 0.0784(11) Uani 1 1 d . U . . .
F19 F 0.8886(3) 0.4803(3) 0.4446(2) 0.0834(12) Uani 1 1 d . U . . .
F20 F 0.8902(3) 0.6020(3) 0.5622(3) 0.0951(15) Uani 1 1 d . U . . .
F21 F 0.7718(3) 0.5392(3) 0.4785(2) 0.0723(10) Uani 1 1 d . U . . .
F22 F 0.5662(2) 0.4032(3) 0.6212(4) 0.0895(13) Uani 1 1 d . U . . .
F23 F 0.6141(3) 0.3521(5) 0.7100(3) 0.1132(19) Uani 1 1 d . U . . .
F24 F 0.5889(3) 0.2658(3) 0.5767(4) 0.1008(15) Uani 1 1 d . U . . .
C201 C 1.0487(3) 0.3880(3) 0.6801(2) 0.0325(8) Uani 1 1 d . . . . .
C202 C 1.1264(3) 0.3491(3) 0.6594(3) 0.0350(8) Uani 1 1 d . . . . .
H202 H 1.1217 0.2837 0.6254 0.042 Uiso 1 1 calc R . . . .
C203 C 1.2101(3) 0.4030(3) 0.6869(3) 0.0418(10) Uani 1 1 d . . . . .
C204 C 1.2194(3) 0.4990(3) 0.7360(3) 0.0434(10) Uani 1 1 d . . . . .
H204 H 1.2765 0.5362 0.7547 0.052 Uiso 1 1 calc R . . . .
C205 C 1.1441(3) 0.5388(3) 0.7568(3) 0.0408(10) Uani 1 1 d . . . . .
C206 C 1.0603(3) 0.4848(3) 0.7293(3) 0.0356(8) Uani 1 1 d . . . . .
H206 H 1.0095 0.5145 0.7445 0.043 Uiso 1 1 calc R . . . .
C207 C 1.2902(4) 0.3572(4) 0.6664(4) 0.0586(13) Uani 1 1 d . . . . .
C208 C 1.1524(4) 0.6419(4) 0.8073(4) 0.0544(13) Uani 1 1 d . . . . .
C209 C 0.9381(3) 0.3181(3) 0.7560(3) 0.0339(8) Uani 1 1 d . . . . .
C210 C 0.9867(3) 0.2611(3) 0.7793(3) 0.0398(9) Uani 1 1 d . . . . .
H210 H 1.0187 0.2197 0.7366 0.048 Uiso 1 1 calc R . . . .
C211 C 0.9884(3) 0.2643(3) 0.8633(3) 0.0476(11) Uani 1 1 d D . . . .
C212 C 0.9434(4) 0.3247(4) 0.9279(3) 0.0574(14) Uani 1 1 d . . . . .
H212 H 0.9448 0.3266 0.9853 0.069 Uiso 1 1 calc R . . . .
C213 C 0.8966(3) 0.3818(4) 0.9067(3) 0.0528(12) Uani 1 1 d D . . . .
C214 C 0.8935(3) 0.3779(3) 0.8215(3) 0.0407(9) Uani 1 1 d . . . . .
H214 H 0.8601 0.4173 0.8082 0.049 Uiso 1 1 calc R . . . .
C215 C 1.0414(3) 0.2035(4) 0.8858(3) 0.0611(15) Uani 1 1 d D . . . .
C216 C 0.8471(4) 0.4497(4) 0.9744(3) 0.0745(18) Uani 1 1 d D . . . .
C217 C 0.9442(3) 0.2237(3) 0.5771(3) 0.0336(8) Uani 1 1 d . . . . .
C218 C 0.9753(3) 0.2198(3) 0.4978(3) 0.0370(9) Uani 1 1 d . . . . .
H218 H 1.0040 0.2758 0.4960 0.044 Uiso 1 1 calc R . . . .
C219 C 0.9659(3) 0.1376(3) 0.4219(3) 0.0442(10) Uani 1 1 d D . . . .
C220 C 0.9244(3) 0.0546(3) 0.4222(3) 0.0455(10) Uani 1 1 d . . . . .
H220 H 0.9180 -0.0023 0.3707 0.055 Uiso 1 1 calc R . . . .
C221 C 0.8922(3) 0.0566(3) 0.5002(3) 0.0434(10) Uani 1 1 d . . . . .
C222 C 0.9017(3) 0.1391(3) 0.5755(3) 0.0377(9) Uani 1 1 d . . . . .
H222 H 0.8788 0.1385 0.6275 0.045 Uiso 1 1 calc R . . . .
C223 C 1.0006(3) 0.1391(3) 0.3394(3) 0.0593(14) Uani 1 1 d D . . . .
C224 C 0.8442(3) -0.0320(3) 0.5016(4) 0.0547(13) Uani 1 1 d . . . . .
C225 C 0.8724(3) 0.3718(3) 0.6356(2) 0.0331(8) Uani 1 1 d . . . . .
C226 C 0.8892(3) 0.4302(3) 0.5916(3) 0.0346(8) Uani 1 1 d . . . . .
H226 H 0.9484 0.4487 0.5823 0.041 Uiso 1 1 calc R . . . .
C227 C 0.8196(3) 0.4617(3) 0.5611(3) 0.0385(9) Uani 1 1 d . . . . .
C228 C 0.7328(3) 0.4376(3) 0.5741(3) 0.0392(9) Uani 1 1 d . . . . .
H228 H 0.6863 0.4599 0.5539 0.047 Uiso 1 1 calc R . . . .
C229 C 0.7151(3) 0.3802(3) 0.6172(3) 0.0371(9) Uani 1 1 d . . . . .
C230 C 0.7833(3) 0.3480(3) 0.6469(3) 0.0355(8) Uani 1 1 d . . . . .
H230 H 0.7690 0.3083 0.6759 0.043 Uiso 1 1 calc R . . . .
C231 C 0.8430(4) 0.5217(4) 0.5123(3) 0.0481(11) Uani 1 1 d . . . . .
C232 C 0.6215(3) 0.3518(4) 0.6318(3) 0.0487(11) Uani 1 1 d . . . . .
B200 B 0.9505(3) 0.3248(3) 0.6612(3) 0.0316(9) Uani 1 1 d . . . . .
C93 C 0.5739(6) 0.4322(8) 0.0819(7) 0.086(3) Uani 0.5 1 d . U P . .
H93 H 0.6315 0.4543 0.1118 0.104 Uiso 0.5 1 calc R . P . .
C92 C 0.5582(7) 0.3497(7) 0.0056(8) 0.102(4) Uani 0.5 1 d G U P . .
H92 H 0.6050 0.3155 -0.0166 0.123 Uiso 0.5 1 calc R . P . .
C91 C 0.4739(9) 0.3174(6) -0.0383(6) 0.103(4) Uani 0.5 1 d G U P . .
H91 H 0.4631 0.2610 -0.0905 0.124 Uiso 0.5 1 calc R . P . .
C90 C 0.4053(6) 0.3674(8) -0.0059(7) 0.092(3) Uani 0.5 1 d G U P . .
C95 C 0.4210(7) 0.4499(8) 0.0704(7) 0.095(3) Uani 0.5 1 d G U P . .
H95 H 0.3741 0.4841 0.0926 0.114 Uiso 0.5 1 calc R . P . .
C94 C 0.5053(8) 0.4823(6) 0.1143(6) 0.089(3) Uani 0.5 1 d G U P . .
H94 H 0.5161 0.5386 0.1664 0.107 Uiso 0.5 1 calc R . P . .
C96 C 0.3283(15) 0.3168(14) -0.0580(15) 0.118(5) Uani 0.5 1 d . U P . .
H96A H 0.3431 0.2663 -0.1112 0.176 Uiso 0.5 1 calc GR . P . .
H96B H 0.2975 0.3581 -0.0745 0.176 Uiso 0.5 1 calc GR . P . .
H96C H 0.2899 0.2902 -0.0254 0.176 Uiso 0.5 1 calc GR . P . .

loop_
_atom_site_aniso_label
_atom_site_aniso_U_11
_atom_site_aniso_U_22
_atom_site_aniso_U_33
_atom_site_aniso_U_23
_atom_site_aniso_U_13
_atom_site_aniso_U_12
Rh1 0.03016(16) 0.03213(17) 0.03267(16) 0.01224(12) 0.00460(10) 0.00868(11)
P2 0.0351(5) 0.0389(6) 0.0410(5) 0.0125(5) -0.0013(4) 0.0073(4)
P3 0.0318(5) 0.0354(5) 0.0334(5) 0.0129(4) 0.0043(4) 0.0074(4)
N101 0.0373(18) 0.0385(19) 0.0327(16) 0.0100(15) -0.0003(13) 0.0157(15)
C4 0.0328(19) 0.034(2) 0.040(2) 0.0150(18) 0.0055(16) 0.0124(16)
C5 0.0306(19) 0.040(2) 0.043(2) 0.0145(19) 0.0092(16) 0.0096(17)
C6 0.040(2) 0.038(2) 0.046(2) 0.023(2) 0.0142(18) 0.0159(18)
C7 0.040(2) 0.038(2) 0.043(2) 0.0221(19) 0.0117(17) 0.0120(18)
C102 0.055(3) 0.038(2) 0.042(2) 0.009(2) -0.005(2) 0.016(2)
C103 0.070(4) 0.045(3) 0.056(3) 0.011(2) -0.003(3) 0.026(3)
C104 0.066(3) 0.061(4) 0.060(3) 0.010(3) -0.008(3) 0.037(3)
C105 0.044(3) 0.060(3) 0.051(3) 0.008(2) -0.003(2) 0.023(2)
C106 0.036(2) 0.050(3) 0.0320(19) 0.0076(19) 0.0027(16) 0.0165(19)
C107 0.058(3) 0.038(3) 0.066(3) 0.019(2) -0.007(2) 0.012(2)
C108 0.030(2) 0.052(3) 0.041(2) 0.014(2) 0.0070(16) 0.0112(19)
C109 0.044(3) 0.072(4) 0.042(2) 0.020(2) 0.0054(19) 0.020(2)
C110 0.047(3) 0.087(4) 0.042(2) 0.018(3) 0.007(2) 0.022(3)
C111 0.054(3) 0.105(5) 0.065(3) 0.052(4) 0.015(3) 0.027(3)
C112 0.066(4) 0.092(5) 0.044(3) 0.001(3) -0.011(3) 0.003(3)
C113 0.047(2) 0.052(3) 0.033(2) 0.012(2) 0.0029(18) 0.011(2)
C114 0.110(5) 0.067(4) 0.043(3) 0.021(3) -0.003(3) 0.045(4)
C115 0.055(3) 0.042(3) 0.036(2) 0.011(2) 0.0082(19) 0.008(2)
C116 0.047(3) 0.116(6) 0.044(3) 0.010(3) -0.001(2) 0.006(3)
C117 0.049(2) 0.074(3) 0.060(3) 0.030(2) -0.001(2) 0.002(2)
C118 0.042(3) 0.057(4) 0.050(3) 0.022(3) 0.000(3) 0.004(3)
C119 0.046(3) 0.058(4) 0.050(3) 0.020(3) 0.009(3) 0.005(3)
C120 0.099(4) 0.089(4) 0.070(3) 0.043(3) 0.025(3) 0.033(3)
C121 0.052(3) 0.113(6) 0.069(4) 0.053(4) 0.013(3) 0.033(3)
C122 0.072(4) 0.141(7) 0.098(5) 0.088(6) 0.034(4) 0.057(5)
C123 0.059(4) 0.121(7) 0.101(5) 0.071(5) 0.015(3) 0.027(4)
C124 0.059(4) 0.130(7) 0.107(6) 0.079(6) 0.001(4) 0.012(4)
C125 0.056(3) 0.128(6) 0.092(5) 0.078(5) 0.006(3) 0.010(4)
C126 0.051(3) 0.100(5) 0.081(4) 0.056(4) 0.005(3) 0.012(3)
C127 0.051(3) 0.101(5) 0.088(4) 0.070(4) 0.004(3) 0.001(3)
C128 0.051(3) 0.075(4) 0.091(4) 0.059(4) -0.008(3) -0.012(3)
C129 0.044(2) 0.055(3) 0.053(3) 0.033(2) 0.009(2) 0.004(2)
C130 0.037(2) 0.051(3) 0.055(3) 0.029(2) 0.0065(19) 0.005(2)
C318 0.044(4) 0.062(4) 0.055(4) 0.017(3) 0.007(3) 0.004(3)
C319 0.055(4) 0.066(4) 0.052(4) 0.020(3) 0.002(3) 0.011(3)
F1 0.062(2) 0.095(3) 0.086(3) 0.008(2) 0.0160(19) 0.032(2)
F2 0.116(4) 0.209(6) 0.115(4) 0.099(4) 0.033(3) 0.106(4)
F3 0.053(2) 0.105(3) 0.174(5) 0.041(3) 0.037(3) 0.012(2)
F4 0.115(3) 0.0437(18) 0.069(2) 0.0081(16) 0.028(2) 0.0129(19)
F5 0.167(4) 0.0443(18) 0.074(2) 0.0351(18) 0.010(2) 0.008(2)
F6 0.105(3) 0.050(2) 0.127(4) 0.008(2) -0.048(3) -0.004(2)
F7 0.078(3) 0.124(4) 0.102(3) 0.087(3) 0.021(3) 0.049(3)
F7A 0.078(3) 0.124(4) 0.102(3) 0.087(3) 0.021(3) 0.049(3)
F8 0.078(3) 0.077(3) 0.147(4) 0.073(3) 0.024(3) 0.027(3)
F8A 0.078(3) 0.077(3) 0.147(4) 0.073(3) 0.024(3) 0.027(3)
F9 0.143(5) 0.116(4) 0.100(4) 0.044(3) -0.044(3) 0.050(4)
F9A 0.143(5) 0.116(4) 0.100(4) 0.044(3) -0.044(3) 0.050(4)
F10 0.127(4) 0.113(4) 0.051(2) 0.024(3) 0.018(3) 0.038(3)
F10A 0.127(4) 0.113(4) 0.051(2) 0.024(3) 0.018(3) 0.038(3)
F11 0.109(4) 0.143(5) 0.117(4) 0.001(4) 0.055(4) 0.020(4)
F11A 0.109(4) 0.143(5) 0.117(4) 0.001(4) 0.055(4) 0.020(4)
F12 0.149(5) 0.112(4) 0.065(3) 0.035(3) 0.031(3) 0.068(3)
F12A 0.149(5) 0.112(4) 0.065(3) 0.035(3) 0.031(3) 0.068(3)
F13 0.065(2) 0.096(3) 0.0508(18) 0.034(2) 0.0188(16) 0.007(2)
F13A 0.065(2) 0.096(3) 0.0508(18) 0.034(2) 0.0188(16) 0.007(2)
F14 0.108(3) 0.143(4) 0.064(2) 0.065(3) 0.017(2) 0.050(3)
F14A 0.108(3) 0.143(4) 0.064(2) 0.065(3) 0.017(2) 0.050(3)
F15 0.138(4) 0.098(3) 0.052(2) -0.004(2) 0.031(3) -0.014(3)
F15A 0.138(4) 0.098(3) 0.052(2) -0.004(2) 0.031(3) -0.014(3)
F16 0.095(3) 0.0340(17) 0.138(4) 0.022(2) 0.033(3) 0.0141(18)
F17 0.075(2) 0.0550(19) 0.112(3) 0.054(2) -0.003(2) -0.0021(16)
F18 0.0427(16) 0.066(2) 0.130(3) 0.050(2) -0.0083(18) -0.0035(15)
F19 0.112(3) 0.112(3) 0.076(2) 0.073(2) 0.052(2) 0.061(2)
F20 0.134(4) 0.071(2) 0.092(3) 0.060(2) -0.023(2) -0.024(2)
F21 0.082(2) 0.094(3) 0.079(2) 0.066(2) 0.0142(18) 0.037(2)
F22 0.0435(17) 0.092(3) 0.157(4) 0.073(3) 0.013(2) 0.0197(18)
F23 0.0482(19) 0.227(6) 0.084(3) 0.089(3) 0.0156(18) 0.007(3)
F24 0.063(2) 0.065(2) 0.144(4) 0.020(3) 0.013(2) -0.0124(19)
C201 0.041(2) 0.032(2) 0.0298(18) 0.0179(16) 0.0073(15) 0.0093(17)
C202 0.039(2) 0.033(2) 0.0356(19) 0.0153(17) 0.0041(16) 0.0106(17)
C203 0.043(2) 0.045(3) 0.040(2) 0.021(2) 0.0051(18) 0.0076(19)
C204 0.042(2) 0.046(3) 0.040(2) 0.020(2) 0.0004(18) -0.002(2)
C205 0.052(3) 0.038(2) 0.034(2) 0.0188(19) 0.0037(18) 0.0044(19)
C206 0.046(2) 0.033(2) 0.0324(19) 0.0165(17) 0.0088(16) 0.0091(17)
C207 0.042(3) 0.070(4) 0.059(3) 0.022(3) 0.004(2) 0.013(3)
C208 0.069(3) 0.038(3) 0.051(3) 0.017(2) 0.001(2) -0.003(2)
C209 0.035(2) 0.036(2) 0.0341(19) 0.0191(17) 0.0018(15) 0.0024(16)
C210 0.042(2) 0.043(2) 0.043(2) 0.027(2) -0.0002(17) 0.0041(18)
C211 0.048(2) 0.057(3) 0.049(3) 0.036(2) -0.005(2) 0.000(2)
C212 0.058(3) 0.080(4) 0.044(3) 0.040(3) -0.003(2) -0.001(3)
C213 0.057(3) 0.068(3) 0.037(2) 0.025(2) 0.010(2) 0.013(3)
C214 0.048(2) 0.040(2) 0.036(2) 0.0184(19) 0.0034(17) 0.0071(19)
C215 0.060(3) 0.083(4) 0.063(3) 0.055(3) -0.005(3) 0.005(3)
C216 0.087(5) 0.098(5) 0.041(3) 0.029(3) 0.019(3) 0.020(4)
C217 0.0342(19) 0.034(2) 0.038(2) 0.0192(18) 0.0020(15) 0.0086(16)
C218 0.044(2) 0.033(2) 0.0323(19) 0.0127(17) 0.0018(16) 0.0069(17)
C219 0.037(2) 0.053(3) 0.040(2) 0.016(2) 0.0016(17) 0.011(2)
C220 0.041(2) 0.036(2) 0.046(2) 0.003(2) -0.0050(18) 0.0107(19)
C221 0.033(2) 0.034(2) 0.063(3) 0.019(2) 0.0023(19) 0.0108(18)
C222 0.035(2) 0.032(2) 0.049(2) 0.0189(19) 0.0024(17) 0.0092(17)
C223 0.069(3) 0.065(4) 0.032(2) 0.007(2) 0.004(2) 0.012(3)
C224 0.044(3) 0.031(2) 0.084(4) 0.018(3) -0.002(2) 0.008(2)
C225 0.043(2) 0.031(2) 0.0283(18) 0.0131(16) 0.0061(15) 0.0112(17)
C226 0.043(2) 0.035(2) 0.0322(18) 0.0181(17) 0.0088(16) 0.0121(17)
C227 0.056(3) 0.037(2) 0.0303(19) 0.0180(18) 0.0080(17) 0.0171(19)
C228 0.047(2) 0.037(2) 0.036(2) 0.0150(18) 0.0001(17) 0.0156(19)
C229 0.039(2) 0.035(2) 0.036(2) 0.0127(18) 0.0018(16) 0.0086(17)
C230 0.042(2) 0.032(2) 0.037(2) 0.0192(18) 0.0047(16) 0.0079(17)
C231 0.062(3) 0.049(3) 0.047(2) 0.031(2) 0.009(2) 0.020(2)
C232 0.040(2) 0.056(3) 0.055(3) 0.027(2) 0.002(2) 0.010(2)
B200 0.038(2) 0.031(2) 0.032(2) 0.0184(19) 0.0081(17) 0.0095(18)
C93 0.097(5) 0.093(5) 0.090(5) 0.063(4) 0.006(4) 0.001(4)
C92 0.112(6) 0.093(5) 0.114(5) 0.060(4) 0.011(5) 0.001(5)
C91 0.119(6) 0.089(5) 0.116(5) 0.062(4) 0.004(5) 0.002(5)
C90 0.105(5) 0.094(5) 0.099(5) 0.072(4) 0.001(4) -0.008(4)
C95 0.103(5) 0.105(5) 0.094(5) 0.064(4) 0.012(4) 0.004(4)
C94 0.104(5) 0.098(5) 0.085(5) 0.062(4) 0.007(4) -0.001(4)
C96 0.121(9) 0.109(8) 0.132(9) 0.071(7) -0.002(8) -0.014(7)

loop_
_atom_type_symbol
_atom_type_description
_atom_type_scat_dispersion_real
_atom_type_scat_dispersion_imag
_atom_type_scat_source
C C 0.0181 0.0091 'International Tables Vol C Tables 4.2.6.8 and 6.1.1.4'
H H 0.0000 0.0000 'International Tables Vol C Tables 4.2.6.8 and 6.1.1.4'
B B 0.0090 0.0039 'International Tables Vol C Tables 4.2.6.8 and 6.1.1.4'
F F 0.0727 0.0534 'International Tables Vol C Tables 4.2.6.8 and 6.1.1.4'
N N 0.0311 0.0180 'International Tables Vol C Tables 4.2.6.8 and 6.1.1.4'
P P 0.2955 0.4335 'International Tables Vol C Tables 4.2.6.8 and 6.1.1.4'
Rh Rh 0.0927 3.6045 'International Tables Vol C Tables 4.2.6.8 and 6.1.1.4'

loop_
_exptl_crystal_face_index_h
_exptl_crystal_face_index_k
_exptl_crystal_face_index_l
_exptl_crystal_face_perp_dist
-5 -8 6 0.1506
-1 -1 -9 0.0057
0 1 9 0.0219
8 -4 -4 0.0388
2 10 -5 0.2295
-8 5 3 0.0836

loop_
_geom_angle_atom_site_label_1
_geom_angle_atom_site_label_2
_geom_angle_atom_site_label_3
_geom_angle
_geom_angle_site_symmetry_1
_geom_angle_site_symmetry_3
_geom_angle_publ_flag
P2 Rh1 P3 155.58(4) . . ?
N101 Rh1 P2 79.50(10) . . ?
N101 Rh1 P3 82.14(10) . . ?
N101 Rh1 C4 177.52(14) . . ?
N101 Rh1 C5 141.58(15) . . ?
C4 Rh1 P2 102.50(12) . . ?
C4 Rh1 P3 96.34(11) . . ?
C5 Rh1 P2 91.60(12) . . ?
C5 Rh1 P3 112.75(12) . . ?
C5 Rh1 C4 37.42(16) . . ?
C107 P2 Rh1 97.46(17) . . ?
C107 P2 C109 107.1(3) . . ?
C109 P2 Rh1 113.03(19) . . ?
C117 P2 Rh1 128.4(2) . . ?
C117 P2 C107 99.4(3) . . ?
C117 P2 C109 107.8(2) . . ?
C108 P3 Rh1 95.90(15) . . ?
C108 P3 C113 103.3(2) . . ?
C113 P3 Rh1 128.88(16) . . ?
C130 P3 Rh1 116.04(16) . . ?
C130 P3 C108 101.2(2) . . ?
C130 P3 C113 106.0(2) . . ?
C102 N101 Rh1 119.4(3) . . ?
C102 N101 C106 119.4(4) . . ?
C106 N101 Rh1 121.0(3) . . ?
C5 C4 Rh1 68.9(2) . . ?
C5 C4 C7 122.7(4) . . ?
C7 C4 Rh1 123.9(3) . . ?
C4 C5 Rh1 73.6(2) . . ?
C4 C5 C6 126.1(4) . . ?
C6 C5 Rh1 114.0(3) . . ?
C5 C6 C7 111.1(4) . 2_655 ?
C4 C7 C6 111.1(3) . 2_655 ?
N101 C102 C103 120.5(5) . . ?
N101 C102 C107 116.4(4) . . ?
C103 C102 C107 123.0(5) . . ?
C104 C103 C102 120.3(5) . . ?
C105 C104 C103 118.8(5) . . ?
C104 C105 C106 119.9(5) . . ?
N101 C106 C105 120.8(5) . . ?
N101 C106 C108 115.7(4) . . ?
C105 C106 C108 123.4(4) . . ?
C102 C107 P2 109.3(3) . . ?
C106 C108 P3 111.1(3) . . ?
C110 C109 P2 110.3(3) . . ?
C110 C109 C112 107.5(5) . . ?
C111 C109 P2 109.2(4) . . ?
C111 C109 C110 107.6(5) . . ?
C111 C109 C112 111.5(5) . . ?
C112 C109 P2 110.7(4) . . ?
C114 C113 P3 107.3(4) . . ?
C115 C113 P3 110.3(3) . . ?
C115 C113 C114 108.3(4) . . ?
C116 C113 P3 111.8(3) . . ?
C116 C113 C114 111.6(5) . . ?
C116 C113 C115 107.4(5) . . ?
C118 C117 P2 125.6(5) . . ?
C318 C117 P2 110.7(5) . . ?
C117 C118 C119 108.5(6) . . ?
C118 C119 C120 109.2(6) . . ?
C121 C120 C119 102.6(6) . . ?
C121 C120 C319 141.5(8) . . ?
C120 C121 C122 116.0(6) . . ?
C123 C122 C121 113.4(6) . . ?
C122 C123 C124 115.1(7) . . ?
C125 C124 C123 114.4(6) . . ?
C124 C125 C126 113.8(7) . . ?
C127 C126 C125 111.5(6) . . ?
C126 C127 C128 111.6(5) . . ?
C127 C128 C129 111.5(5) . . ?
C130 C129 C128 112.9(5) . . ?
C129 C130 P3 111.0(3) . . ?
C319 C318 C117 113.0(8) . . ?
C120 C319 C318 105.2(7) . . ?
C202 C201 B200 122.9(4) . . ?
C206 C201 C202 116.0(4) . . ?
C206 C201 B200 120.5(4) . . ?
C203 C202 C201 122.2(4) . . ?
C202 C203 C207 119.7(4) . . ?
C204 C203 C202 120.5(4) . . ?
C204 C203 C207 119.8(4) . . ?
C205 C204 C203 118.4(4) . . ?
C204 C205 C206 121.1(4) . . ?
C204 C205 C208 119.4(4) . . ?
C206 C205 C208 119.5(5) . . ?
C205 C206 C201 121.8(4) . . ?
F1 C207 F3 102.9(5) . . ?
F1 C207 C203 113.4(5) . . ?
F2 C207 F1 107.7(6) . . ?
F2 C207 F3 106.9(6) . . ?
F2 C207 C203 113.1(5) . . ?
F3 C207 C203 112.1(5) . . ?
F4 C208 C205 113.5(4) . . ?
F5 C208 F4 104.8(5) . . ?
F5 C208 F6 106.5(5) . . ?
F5 C208 C205 113.1(4) . . ?
F6 C208 F4 105.0(5) . . ?
F6 C208 C205 113.2(5) . . ?
C210 C209 B200 119.6(4) . . ?
C214 C209 C210 116.7(4) . . ?
C214 C209 B200 122.8(4) . . ?
C211 C210 C209 121.3(5) . . ?
C210 C211 C212 121.1(5) . . ?
C210 C211 C215 119.7(4) . . ?
C212 C211 C215 119.2(4) . . ?
C213 C212 C211 118.5(4) . . ?
C212 C213 C214 120.6(5) . . ?
C212 C213 C216 120.9(4) . . ?
C214 C213 C216 118.4(4) . . ?
C209 C214 C213 121.8(4) . . ?
F7 C215 C211 113.9(4) . . ?
F7A C215 C211 110.9(5) . . ?
F8 C215 F7 101.2(5) . . ?
F8 C215 C211 112.9(4) . . ?
F8A C215 F7A 105.0(6) . . ?
F8A C215 C211 112.4(5) . . ?
F9 C215 F7 104.9(5) . . ?
F9 C215 F8 107.9(5) . . ?
F9 C215 C211 114.8(5) . . ?
F9A C215 F7A 105.3(6) . . ?
F9A C215 F8A 109.1(6) . . ?
F9A C215 C211 113.5(5) . . ?
F10 C216 C213 111.9(5) . . ?
F10A C216 C213 111.1(5) . . ?
F11 C216 F10 106.2(5) . . ?
F11 C216 F12 108.0(6) . . ?
F11 C216 C213 112.0(5) . . ?
F11A C216 F10A 104.6(7) . . ?
F11A C216 C213 112.4(6) . . ?
F12 C216 F10 104.4(5) . . ?
F12 C216 C213 113.8(4) . . ?
F12A C216 F10A 105.7(7) . . ?
F12A C216 F11A 108.1(7) . . ?
F12A C216 C213 114.2(6) . . ?
C218 C217 B200 119.5(3) . . ?
C222 C217 C218 116.1(4) . . ?
C222 C217 B200 124.2(4) . . ?
C219 C218 C217 122.7(4) . . ?
C218 C219 C220 120.2(4) . . ?
C218 C219 C223 119.6(4) . . ?
C220 C219 C223 120.2(4) . . ?
C219 C220 C221 118.3(4) . . ?
C220 C221 C224 119.4(5) . . ?
C222 C221 C220 121.0(4) . . ?
C222 C221 C224 119.5(5) . . ?
C221 C222 C217 121.7(4) . . ?
F13 C223 C219 112.8(4) . . ?
F13A C223 F14A 104.5(6) . . ?
F13A C223 C219 112.2(6) . . ?
F14 C223 F13 103.9(4) . . ?
F14 C223 C219 112.2(4) . . ?
F14A C223 C219 111.5(6) . . ?
F15 C223 F13 106.3(4) . . ?
F15 C223 F14 106.7(4) . . ?
F15 C223 C219 114.3(4) . . ?
F15A C223 F13A 106.9(7) . . ?
F15A C223 F14A 106.1(6) . . ?
F15A C223 C219 114.9(6) . . ?
F16 C224 F17 105.3(5) . . ?
F16 C224 F18 108.8(5) . . ?
F16 C224 C221 113.1(5) . . ?
F17 C224 C221 112.2(4) . . ?
F18 C224 F17 104.8(5) . . ?
F18 C224 C221 112.1(4) . . ?
C226 C225 B200 121.7(4) . . ?
C230 C225 C226 116.0(4) . . ?
C230 C225 B200 121.9(3) . . ?
C225 C226 C227 121.0(4) . . ?
C226 C227 C231 117.6(4) . . ?
C228 C227 C226 121.5(4) . . ?
C228 C227 C231 120.9(4) . . ?
C227 C228 C229 118.2(4) . . ?
C228 C229 C230 120.7(4) . . ?
C228 C229 C232 119.8(4) . . ?
C230 C229 C232 119.4(4) . . ?
C229 C230 C225 122.5(4) . . ?
F19 C231 F21 105.5(4) . . ?
F19 C231 C227 111.6(4) . . ?
F20 C231 F19 107.4(5) . . ?
F20 C231 F21 107.2(4) . . ?
F20 C231 C227 112.3(4) . . ?
F21 C231 C227 112.5(4) . . ?
F22 C232 F23 108.1(5) . . ?
F22 C232 F24 105.0(5) . . ?
F22 C232 C229 113.7(4) . . ?
F23 C232 C229 112.7(4) . . ?
F24 C232 F23 104.4(5) . . ?
F24 C232 C229 112.2(4) . . ?
C201 B200 C209 101.5(3) . . ?
C201 B200 C217 112.5(3) . . ?
C217 B200 C209 114.2(3) . . ?
C225 B200 C201 113.6(3) . . ?
C225 B200 C209 111.9(3) . . ?
C225 B200 C217 103.6(3) . . ?
C92 C93 C94 120.0 . . ?
C91 C92 C93 120.0 . . ?
C90 C91 C92 120.0 . . ?
C91 C90 C95 120.0 . . ?
C96 C90 C91 108.0(14) . . ?
C96 C90 C95 131.9(14) . . ?
C90 C95 C94 120.0 . . ?
C95 C94 C93 120.0 . . ?

loop_
_geom_bond_atom_site_label_1
_geom_bond_atom_site_label_2
_geom_bond_distance
_geom_bond_site_symmetry_2
_geom_bond_publ_flag
Rh1 P2 2.2770(12) . ?
Rh1 P3 2.3562(11) . ?
Rh1 N101 2.113(4) . ?
Rh1 C4 2.196(4) . ?
Rh1 C5 2.136(4) . ?
P2 C107 1.851(5) . ?
P2 C109 1.877(5) . ?
P2 C117 1.843(5) . ?
P3 C108 1.855(5) . ?
P3 C113 1.868(4) . ?
P3 C130 1.840(5) . ?
N101 C102 1.348(6) . ?
N101 C106 1.354(6) . ?
C4 C5 1.391(6) . ?
C4 C7 1.512(6) . ?
C5 C6 1.508(6) . ?
C6 C7 1.556(6) 2_655 ?
C7 C6 1.556(6) 2_655 ?
C102 C103 1.379(7) . ?
C102 C107 1.501(7) . ?
C103 C104 1.370(9) . ?
C104 C105 1.367(9) . ?
C105 C106 1.381(7) . ?
C106 C108 1.492(7) . ?
C109 C110 1.534(7) . ?
C109 C111 1.518(8) . ?
C109 C112 1.548(9) . ?
C113 C114 1.529(8) . ?
C113 C115 1.520(7) . ?
C113 C116 1.516(8) . ?
C117 C118 1.517(7) . ?
C117 C318 1.584(8) . ?
C118 C119 1.535(8) . ?
C119 C120 1.594(7) . ?
C120 C121 1.490(10) . ?
C120 C319 1.519(8) . ?
C121 C122 1.509(9) . ?
C122 C123 1.508(12) . ?
C123 C124 1.536(10) . ?
C124 C125 1.523(10) . ?
C125 C126 1.530(9) . ?
C126 C127 1.529(8) . ?
C127 C128 1.540(8) . ?
C128 C129 1.541(7) . ?
C129 C130 1.521(7) . ?
C318 C319 1.543(8) . ?
F1 C207 1.321(7) . ?
F2 C207 1.287(7) . ?
F3 C207 1.344(7) . ?
F4 C208 1.339(7) . ?
F5 C208 1.315(6) . ?
F6 C208 1.330(7) . ?
F7 C215 1.342(6) . ?
F7A C215 1.330(6) . ?
F8 C215 1.308(6) . ?
F8A C215 1.295(6) . ?
F9 C215 1.290(6) . ?
F9A C215 1.289(7) . ?
F10 C216 1.329(6) . ?
F10A C216 1.332(7) . ?
F11 C216 1.298(6) . ?
F11A C216 1.309(7) . ?
F12 C216 1.309(6) . ?
F12A C216 1.295(7) . ?
F13 C223 1.330(5) . ?
F13A C223 1.320(7) . ?
F14 C223 1.327(5) . ?
F14A C223 1.332(7) . ?
F15 C223 1.303(5) . ?
F15A C223 1.301(7) . ?
F16 C224 1.313(7) . ?
F17 C224 1.350(7) . ?
F18 C224 1.320(6) . ?
F19 C231 1.324(6) . ?
F20 C231 1.300(7) . ?
F21 C231 1.330(6) . ?
F22 C232 1.312(6) . ?
F23 C232 1.315(6) . ?
F24 C232 1.313(7) . ?
C201 C202 1.401(6) . ?
C201 C206 1.398(6) . ?
C201 B200 1.633(6) . ?
C202 C203 1.391(6) . ?
C203 C204 1.389(7) . ?
C203 C207 1.487(7) . ?
C204 C205 1.375(7) . ?
C205 C206 1.392(6) . ?
C205 C208 1.489(7) . ?
C209 C210 1.413(6) . ?
C209 C214 1.389(6) . ?
C209 B200 1.647(5) . ?
C210 C211 1.387(6) . ?
C211 C212 1.389(8) . ?
C211 C215 1.497(7) . ?
C212 C213 1.378(8) . ?
C213 C214 1.403(6) . ?
C213 C216 1.511(9) . ?
C217 C218 1.401(6) . ?
C217 C222 1.400(6) . ?
C217 B200 1.634(6) . ?
C218 C219 1.385(6) . ?
C219 C220 1.386(7) . ?
C219 C223 1.501(7) . ?
C220 C221 1.396(7) . ?
C221 C222 1.383(7) . ?
C221 C224 1.507(7) . ?
C225 C226 1.407(5) . ?
C225 C230 1.401(6) . ?
C225 B200 1.632(6) . ?
C226 C227 1.407(6) . ?
C227 C228 1.377(7) . ?
C227 C231 1.508(6) . ?
C228 C229 1.384(6) . ?
C229 C230 1.391(6) . ?
C229 C232 1.498(6) . ?
C93 C92 1.3900 . ?
C93 C94 1.3900 . ?
C92 C91 1.3900 . ?
C91 C90 1.3900 . ?
C90 C95 1.3900 . ?
C90 C96 1.38(2) . ?
C95 C94 1.3900 . ?

loop_
_exptl_oxdiff_crystal_face_indexfrac_h
_exptl_oxdiff_crystal_face_indexfrac_k
_exptl_oxdiff_crystal_face_indexfrac_l
_exptl_oxdiff_crystal_face_x
_exptl_oxdiff_crystal_face_y
_exptl_oxdiff_crystal_face_z
-5.3642 -7.6022 5.7767 -0.1055 0.1435 0.9840
-0.9857 -0.8047 -9.3375 -0.5372 -0.8434 0.0013
0.0351 1.3753 9.1686 0.4461 0.8950 -0.0013
8.4968 -3.5517 -3.7642 0.5429 -0.8169 -0.1949
2.1083 9.6913 -4.5858 -0.1201 0.1970 -0.9730
-7.8571 5.3592 2.7642 -0.5520 0.8338 -0.0012
